data_1007148
loop_
_publ_author_name
'Averbuch-Pouchot, M T'
'Durif, A'

_publ_section_title
;
Structure of tetrapotassium tetrametaphosphate tetrahydrate
;
_journal_coden_ASTM ACSCEE
_journal_name_full 'Acta Crystallographica C (39,1983-)'
_journal_page_first 1564
_journal_page_last 1566
_journal_volume 41
_journal_year 1985
_chemical_formula_structural 'K4 P4 O12 (H2 O)4'
_chemical_formula_sum 'H8 K4 O16 P4'
_chemical_name_systematic
;
Tetrapotassium tetrametaphosphate tetrahydrate
;
_space_group_IT_number 82
_symmetry_cell_setting tetragonal
_symmetry_Int_Tables_number 82
_symmetry_space_group_name_Hall 'I -4'
_symmetry_space_group_name_H-M 'I -4'
_cell_angle_alpha 90
_cell_angle_beta 90
_cell_angle_gamma 90
_cell_formula_units_Z 2
_cell_length_a 9.061(3)
_cell_length_b 9.061(3)
_cell_length_c 10.284(5)
_cell_volume 844.3
_exptl_crystal_density_meas 2.14
_refine_ls_R_factor_all 0.03
_cod_database_code 1007148

loop_
_symmetry_equiv_pos_as_xyz
x,y,z
-x,-y,z
y,-x,-z
-y,x,-z
1/2+x,1/2+y,1/2+z
1/2-x,1/2-y,1/2+z
1/2+y,1/2-x,1/2-z
1/2-y,1/2+x,1/2-z

loop_
_atom_site_label
_atom_site_type_symbol
_atom_site_symmetry_multiplicity
_atom_site_Wyckoff_symbol
_atom_site_fract_x
_atom_site_fract_y
_atom_site_fract_z
_atom_site_occupancy
_atom_site_attached_hydrogens
_atom_site_calc_flag
K1 K1+ 8 g 0.45927(9) 0.2444(1) 0.13320(8) 1. 0 d
P1 P5+ 8 g 0.07129(8) 0.21842(8) -0.0005(1) 1. 0 d
O1 O2- 8 g 0.8406(3) 0.7240(3) 0.1108(3) 1. 0 d
O2 O2- 8 g 0.5367(3) 0.8180(3) 0.3895(3) 1. 0 d
O3 O2- 8 g 0.9243(3) 0.1497(3) 0.0625(2) 1. 0 d
O4 O2- 8 g 0.0488(4) 0.2078(4) 0.3613(3) 1. 0 d
H1 H1+ 8 g 0.966(7) 0.263(7) 0.372(6) 1. 0 d
H2 H1+ 8 g 0.106(9) 0.235(10) 0.285(8) 1. 0 d

loop_
_atom_type_symbol
_atom_type_oxidation_number
K1+ 1.000
P5+ 5.000
O2- -2.000
H1+ 1.000
